data_7113152
loop_
_publ_author_name
'Lan, Ya-Qian'
'Li, Shun-Li'
'Su, Zhong-Min'
'Shao, Kui-Zhan'
'Ma, Jian-Fang'
'Wang, Xin-Long'
'Wang, En-Bo'

_publ_section_title
;
 Spontaneous resolution of a 3D chiral polyoxometalate-based polythreaded
 framework consisting of an achiral ligand
;
_journal_coden_ASTM CHCOFS
_journal_issue 1
_journal_name_full
;
 Chemical Communications (Cambridge, United Kingdom)
;
_journal_page_first 58
_journal_page_last 60
_journal_paper_doi 10.1039/b714413j
_journal_year 2008
_chemical_formula_sum 'C40 H58 Cu3 N16 O27 V10'
_chemical_formula_weight 1895.04
_space_group_IT_number 23
_symmetry_cell_setting orthorhombic
_symmetry_space_group_name_Hall 'I 2 2'
_symmetry_space_group_name_H-M 'I 2 2 2'
_atom_sites_solution_hydrogens geom
_atom_sites_solution_primary direct
_atom_sites_solution_secondary difmap
_audit_creation_method SHELXL-97
_cell_angle_alpha 90.00
_cell_angle_beta 90.00
_cell_angle_gamma 90.00
_cell_formula_units_Z 8
_cell_length_a 23.0670(10)
_cell_length_b 23.1760(10)
_cell_length_c 24.9480(9)
_cell_measurement_temperature 293(2)
_cell_measurement_theta_max 26.1
_cell_measurement_theta_min 1.2
_cell_volume 13337.2(9)
_computing_cell_refinement 'SMART (Bruker, 1997)'
_computing_data_collection 'SMART (Bruker, 1997)'
_computing_data_reduction SAINT
_computing_molecular_graphics 'SHELXTL-PLUS (Sheldrick, 1990)'
_computing_publication_material SHELXL-97
_computing_structure_refinement 'SHELXL-97 (Sheldrick, 1997)'
_computing_structure_solution 'SHELXS-97(Sheldrick, 1997)'
_diffrn_ambient_temperature 293(2)
_diffrn_measured_fraction_theta_full 0.999
_diffrn_measured_fraction_theta_max 0.996
_diffrn_measurement_device_type 'Bruker APEX CCD area-detector'
_diffrn_measurement_method '\w scans'
_diffrn_radiation_monochromator graphite
_diffrn_radiation_source 'fine-focus sealed tube'
_diffrn_radiation_type MoK\a
_diffrn_radiation_wavelength 0.71069
_diffrn_reflns_av_R_equivalents 0.0596
_diffrn_reflns_av_sigmaI/netI 0.0791
_diffrn_reflns_limit_h_max 27
_diffrn_reflns_limit_h_min -28
_diffrn_reflns_limit_k_max 26
_diffrn_reflns_limit_k_min -28
_diffrn_reflns_limit_l_max 27
_diffrn_reflns_limit_l_min -30
_diffrn_reflns_number 37072
_diffrn_reflns_theta_full 25.00
_diffrn_reflns_theta_max 26.10
_diffrn_reflns_theta_min 1.20
_diffrn_standards_number 0
_exptl_absorpt_coefficient_mu 2.353
_exptl_absorpt_correction_T_max 0.569
_exptl_absorpt_correction_T_min 0.485
_exptl_absorpt_correction_type multi-scan
_exptl_absorpt_process_details 'SADABS(Sheldrick, 1996)'
_exptl_crystal_colour black
_exptl_crystal_density_diffrn 1.888
_exptl_crystal_density_method 'not measured'
_exptl_crystal_description block
_exptl_crystal_F_000 7544
_exptl_crystal_size_max 0.38
_exptl_crystal_size_mid 0.26
_exptl_crystal_size_min 0.24
_refine_diff_density_max 0.646
_refine_diff_density_min -0.584
_refine_diff_density_rms 0.096
_refine_ls_abs_structure_details 'Flack H D (1983), Acta Cryst. A39, 876-881'
_refine_ls_abs_structure_Flack 0.017(17)
_refine_ls_extinction_method none
_refine_ls_goodness_of_fit_ref 1.045
_refine_ls_hydrogen_treatment constr
_refine_ls_matrix_type full
_refine_ls_number_parameters 801
_refine_ls_number_reflns 13213
_refine_ls_number_restraints 1
_refine_ls_restrained_S_all 1.046
_refine_ls_R_factor_all 0.0790
_refine_ls_R_factor_gt 0.0539
_refine_ls_shift/su_max 0.002
_refine_ls_shift/su_mean 0.000
_refine_ls_structure_factor_coef Fsqd
_refine_ls_weighting_details 'calc w=1/[\s^2^(Fo^2^)+(0.0532P)^2^+0.6307P] where P=(Fo^2^+2Fc^2^)/3'
_refine_ls_weighting_scheme calc
_refine_ls_wR_factor_gt 0.1121
_refine_ls_wR_factor_ref 0.1232
_reflns_number_gt 9790
_reflns_number_total 13213
_reflns_threshold_expression >2sigma(I)
_cod_duplicate_entry 7102779
_cod_data_source_file b714413j.txt
_cod_data_source_block mm_left
_cod_original_sg_symbol_Hall I22
_cod_original_sg_symbol_H-M I222
_cod_database_code 7113152

loop_
_symmetry_equiv_pos_as_xyz
'x, y, z'
'-x, -y, z'
'x, -y, -z'
'-x, y, -z'
'x+1/2, y+1/2, z+1/2'
'-x+1/2, -y+1/2, z+1/2'
'x+1/2, -y+1/2, -z+1/2'
'-x+1/2, y+1/2, -z+1/2'

loop_
_atom_site_label
_atom_site_type_symbol
_atom_site_fract_x
_atom_site_fract_y
_atom_site_fract_z
_atom_site_U_iso_or_equiv
_atom_site_adp_type
_atom_site_occupancy
_atom_site_symmetry_multiplicity
_atom_site_calc_flag
_atom_site_refinement_flags
V1 V 0.24710(5) 0.25441(4) 0.96527(4) 0.0206(2) Uani 1 1 d .
V2 V 0.27979(5) 0.39878(5) 0.92212(5) 0.0327(3) Uani 1 1 d .
V3 V 0.10624(5) 0.29127(6) 0.91763(5) 0.0318(3) Uani 1 1 d .
V4 V 0.21627(6) 0.11736(5) 0.90991(5) 0.0332(3) Uani 1 1 d .
V5 V 0.32952(5) 0.14615(5) 0.83224(5) 0.0373(3) Uani 1 1 d .
V6 V 0.38962(5) 0.22653(6) 0.91502(5) 0.0347(3) Uani 1 1 d .
V7 V 0.37486(5) 0.34560(6) 0.84089(5) 0.0360(3) Uani 1 1 d .
V8 V 0.25302(5) 0.27254(5) 0.78889(4) 0.0256(2) Uani 1 1 d .
V9 V 0.17184(5) 0.38986(5) 0.84134(5) 0.0334(3) Uani 1 1 d .
V10 V 0.13227(5) 0.19079(6) 0.83491(5) 0.0354(3) Uani 1 1 d .
Cu1 Cu 0.25138(3) 0.24478(3) 1.12192(3) 0.02275(17) Uani 1 1 d .
Cu2 Cu 0.51606(5) 0.43129(5) 0.77261(4) 0.0599(3) Uani 1 1 d .
Cu3 Cu 0.06800(5) 0.51963(5) 0.77153(4) 0.0634(3) Uani 1 1 d .
C1 C 0.3714(3) 0.2553(4) 1.1649(3) 0.0382(18) Uani 1 1 d .
H1 H 0.3580 0.2713 1.1967 0.046 Uiso 1 1 calc R
C2 C 0.3745(3) 0.2222(3) 1.0839(3) 0.0336(17) Uani 1 1 d .
H2 H 0.3634 0.2103 1.0498 0.040 Uiso 1 1 calc R
C3 C 0.4297(3) 0.2243(4) 1.1024(3) 0.045(2) Uani 1 1 d .
H3 H 0.4630 0.2142 1.0836 0.054 Uiso 1 1 calc R
C4 C 0.4753(3) 0.2537(4) 1.1908(3) 0.053(2) Uani 1 1 d .
H4A H 0.4670 0.2865 1.2136 0.064 Uiso 1 1 calc R
H4B H 0.5100 0.2624 1.1703 0.064 Uiso 1 1 calc R
C5 C 0.4857(4) 0.2011(5) 1.2248(4) 0.081(3) Uani 1 1 d .
H5A H 0.4917 0.1682 1.2014 0.098 Uiso 1 1 calc R
H5B H 0.4511 0.1936 1.2458 0.098 Uiso 1 1 calc R
C6 C 0.5383(4) 0.2059(5) 1.2635(4) 0.073(3) Uiso 1 1 d .
H6A H 0.5424 0.1700 1.2832 0.088 Uiso 1 1 calc R
H6B H 0.5733 0.2117 1.2427 0.088 Uiso 1 1 calc R
C7 C 0.5320(4) 0.2528(4) 1.3012(3) 0.060(2) Uiso 1 1 d .
H7A H 0.4942 0.2505 1.3181 0.073 Uiso 1 1 calc R
H7B H 0.5342 0.2893 1.2821 0.073 Uiso 1 1 calc R
C8 C 0.6349(3) 0.2604(4) 1.3323(4) 0.053(2) Uiso 1 1 d .
H8 H 0.6500 0.2709 1.2991 0.064 Uiso 1 1 calc R
C9 C 0.6269(3) 0.2396(3) 1.4161(3) 0.0390(18) Uiso 1 1 d .
H9 H 0.6367 0.2336 1.4519 0.047 Uiso 1 1 calc R
C10 C 0.5731(3) 0.2370(3) 1.3961(3) 0.0426(19) Uiso 1 1 d .
H10 H 0.5394 0.2276 1.4146 0.051 Uiso 1 1 calc R
C11 C 0.2462(4) 0.3612(3) 1.1735(3) 0.048(2) Uani 1 1 d .
H11 H 0.2347 0.3457 1.2062 0.057 Uiso 1 1 calc R
C12 C 0.2687(3) 0.3698(3) 1.0912(3) 0.0361(18) Uani 1 1 d .
H12 H 0.2754 0.3611 1.0553 0.043 Uiso 1 1 calc R
C13 C 0.2708(3) 0.4236(3) 1.1123(3) 0.0418(19) Uani 1 1 d .
H13 H 0.2807 0.4575 1.0945 0.050 Uiso 1 1 calc R
C14 C 0.2530(5) 0.4633(3) 1.2046(3) 0.069(3) Uani 1 1 d .
H14A H 0.2143 0.4647 1.2197 0.083 Uiso 1 1 calc R
H14B H 0.2606 0.5002 1.1876 0.083 Uiso 1 1 calc R
C15 C 0.2957(4) 0.4544(4) 1.2487(3) 0.061(3) Uani 1 1 d .
H15A H 0.3337 0.4472 1.2334 0.073 Uiso 1 1 calc R
H15B H 0.2846 0.4207 1.2694 0.073 Uiso 1 1 calc R
C16 C 0.2987(4) 0.5075(4) 1.2860(4) 0.071(3) Uiso 1 1 d .
H16A H 0.3278 0.5007 1.3133 0.085 Uiso 1 1 calc R
H16B H 0.3109 0.5408 1.2652 0.085 Uiso 1 1 calc R
C17 C 0.2418(4) 0.5212(3) 1.3129(3) 0.055(2) Uani 1 1 d .
H17A H 0.2133 0.5314 1.2859 0.067 Uiso 1 1 calc R
H17B H 0.2279 0.4871 1.3316 0.067 Uiso 1 1 calc R
C18 C 0.2391(3) 0.6244(3) 1.3391(3) 0.0420(18) Uiso 1 1 d .
H18 H 0.2264 0.6372 1.3058 0.050 Uiso 1 1 calc R
C19 C 0.2668(3) 0.5676(4) 1.4037(3) 0.049(2) Uiso 1 1 d .
H19 H 0.2764 0.5347 1.4232 0.058 Uiso 1 1 calc R
C20 C 0.2691(3) 0.6226(3) 1.4207(3) 0.0412(19) Uiso 1 1 d .
H20 H 0.2809 0.6343 1.4547 0.049 Uiso 1 1 calc R
C21 C 0.5473(3) 0.3950(4) 0.8753(3) 0.050(2) Uani 1 1 d .
H21 H 0.5310 0.3591 0.8683 0.059 Uiso 1 1 calc R
C22 C 0.5764(3) 0.4814(4) 0.8663(4) 0.062(3) Uani 1 1 d .
H22 H 0.5838 0.5172 0.8509 0.074 Uiso 1 1 calc R
C23 C 0.5910(4) 0.4659(5) 0.9155(4) 0.069(3) Uani 1 1 d .
H23 H 0.6101 0.4883 0.9408 0.083 Uiso 1 1 calc R
C24 C 0.5768(5) 0.3733(5) 0.9709(4) 0.083(3) Uani 1 1 d .
H24A H 0.5767 0.3332 0.9600 0.099 Uiso 1 1 calc R
H24B H 0.6138 0.3810 0.9880 0.099 Uiso 1 1 calc R
C25 C 0.5304(4) 0.3819(5) 1.0110(4) 0.083(3) Uani 1 1 d .
H25A H 0.5371 0.4184 1.0290 0.100 Uiso 1 1 calc R
H25B H 0.5334 0.3516 1.0377 0.100 Uiso 1 1 calc R
C26 C 0.5186(4) 0.4250(4) 0.6577(4) 0.058(2) Uani 1 1 d .
H26 H 0.5581 0.4330 0.6564 0.070 Uiso 1 1 calc R
C27 C 0.4332(4) 0.4104(6) 0.6877(3) 0.088(4) Uani 1 1 d .
H27 H 0.4021 0.4066 0.7112 0.105 Uiso 1 1 calc R
C28 C 0.4303(4) 0.4045(7) 0.6327(4) 0.114(5) Uani 1 1 d .
H28 H 0.3981 0.3956 0.6119 0.137 Uiso 1 1 calc R
C29 C 0.5073(6) 0.4161(6) 0.5588(4) 0.105(4) Uani 1 1 d .
H29A H 0.4911 0.4499 0.5414 0.126 Uiso 1 1 calc R
H29B H 0.5492 0.4195 0.5577 0.126 Uiso 1 1 calc R
C30 C 0.4906(8) 0.3665(5) 0.5297(4) 0.125(6) Uani 1 1 d .
H30A H 0.4488 0.3630 0.5313 0.150 Uiso 1 1 calc R
H30B H 0.5070 0.3328 0.5470 0.150 Uiso 1 1 calc R
C31 C 0.0719(4) 0.5202(5) 0.6565(3) 0.061(3) Uani 1 1 d .
H31 H 0.0634 0.5594 0.6545 0.074 Uiso 1 1 calc R
C32 C 0.0878(5) 0.4370(4) 0.6876(4) 0.080(3) Uani 1 1 d .
H32 H 0.0926 0.4064 0.7114 0.096 Uiso 1 1 calc R
C33 C 0.0934(6) 0.4338(5) 0.6339(4) 0.112(5) Uani 1 1 d .
H33 H 0.1027 0.4013 0.6138 0.134 Uiso 1 1 calc R
C34 C 0.0834(6) 0.5080(6) 0.5582(4) 0.142(7) Uani 1 1 d D
H34A H 0.0479 0.4957 0.5409 0.171 Uiso 1 1 calc R
H34B H 0.0842 0.5498 0.5577 0.171 Uiso 1 1 calc R
C35 C 0.1328(5) 0.4863(10) 0.5274(5) 0.228(13) Uani 1 1 d D
H35A H 0.1302 0.4447 0.5239 0.274 Uiso 1 1 calc R
H35B H 0.1687 0.4955 0.5458 0.274 Uiso 1 1 calc R
C36 C 0.1061(4) 0.5475(4) 0.8749(4) 0.055(2) Uani 1 1 d .
H36 H 0.1421 0.5309 0.8680 0.066 Uiso 1 1 calc R
C37 C 0.0172(4) 0.5776(4) 0.8668(4) 0.067(3) Uani 1 1 d .
H37 H -0.0192 0.5846 0.8521 0.081 Uiso 1 1 calc R
C38 C 0.0336(5) 0.5928(4) 0.9159(5) 0.075(3) Uani 1 1 d .
H38 H 0.0118 0.6125 0.9414 0.090 Uiso 1 1 calc R
C39 C 0.1285(5) 0.5754(5) 0.9692(4) 0.088(4) Uani 1 1 d .
H39A H 0.1245 0.6131 0.9857 0.106 Uiso 1 1 calc R
H39B H 0.1685 0.5715 0.9576 0.106 Uiso 1 1 calc R
C40 C 0.1160(5) 0.5297(4) 1.0108(4) 0.085(4) Uani 1 1 d .
H40A H 0.1449 0.5323 1.0390 0.102 Uiso 1 1 calc R
H40B H 0.0785 0.5374 1.0268 0.102 Uiso 1 1 calc R
N1 N 0.3374(2) 0.2408(3) 1.1241(2) 0.0296(13) Uani 1 1 d .
N2 N 0.4272(2) 0.2442(3) 1.1545(2) 0.0440(17) Uani 1 1 d .
N3 N 0.5777(3) 0.2510(3) 1.3429(3) 0.0534(18) Uiso 1 1 d .
N4 N 0.6652(2) 0.2524(2) 1.3763(2) 0.0317(13) Uiso 1 1 d .
N5 N 0.2554(2) 0.3303(2) 1.12932(19) 0.0316(13) Uani 1 1 d .
N6 N 0.2556(3) 0.4179(2) 1.1645(2) 0.0455(16) Uani 1 1 d .
N7 N 0.2476(3) 0.5696(3) 1.3518(2) 0.0483(16) Uiso 1 1 d .
N8 N 0.2513(2) 0.6590(2) 1.3804(2) 0.0332(13) Uiso 1 1 d .
N9 N 0.5490(3) 0.4368(3) 0.8417(3) 0.0545(19) Uani 1 1 d .
N10 N 0.5723(3) 0.4101(4) 0.9219(3) 0.060(2) Uani 1 1 d .
N11 N 0.4899(3) 0.4229(3) 0.7025(3) 0.0538(19) Uani 1 1 d .
N12 N 0.4884(3) 0.4152(4) 0.6150(3) 0.070(2) Uani 1 1 d .
N13 N 0.0826(4) 0.4880(4) 0.6152(3) 0.077(3) Uani 1 1 d .
N14 N 0.0744(3) 0.4911(3) 0.7014(3) 0.0575(19) Uani 1 1 d .
N15 N 0.0624(3) 0.5497(3) 0.8407(3) 0.0566(19) Uani 1 1 d .
N16 N 0.0904(3) 0.5730(3) 0.9213(3) 0.057(2) Uani 1 1 d .
O1 O 0.25194(19) 0.25499(19) 1.02897(14) 0.0307(10) Uani 1 1 d .
O2 O 0.4354(2) 0.2162(3) 0.9629(2) 0.0596(16) Uani 1 1 d .
O3 O 0.2042(3) 0.0632(2) 0.9494(2) 0.0559(16) Uani 1 1 d .
O4 O 0.3491(3) 0.1091(3) 0.7815(2) 0.0727(19) Uani 1 1 d .
O5 O 0.0567(2) 0.3046(3) 0.9613(2) 0.0529(16) Uani 1 1 d .
O6 O 0.0999(3) 0.1741(3) 0.7798(2) 0.0623(17) Uani 1 1 d .
O7 O 0.1430(2) 0.4365(2) 0.8014(2) 0.0509(14) Uani 1 1 d .
O8 O 0.24698(19) 0.2641(2) 0.72565(16) 0.0382(12) Uani 1 1 d .
O9 O 0.4249(2) 0.3744(3) 0.8043(2) 0.0554(16) Uani 1 1 d .
O10 O 0.2918(3) 0.4380(3) 0.9736(2) 0.0617(17) Uani 1 1 d .
O11 O 0.40872(19) 0.2912(2) 0.88060(19) 0.0426(13) Uani 1 1 d .
O12 O 0.3920(2) 0.1655(2) 0.8705(2) 0.0427(13) Uani 1 1 d .
O13 O 0.2798(2) 0.1034(2) 0.87133(19) 0.0437(13) Uani 1 1 d .
O14 O 0.3233(2) 0.2327(2) 0.9402(2) 0.0517(15) Uani 1 1 d .
O15 O 0.1551(2) 0.1253(2) 0.86635(19) 0.0398(13) Uani 1 1 d .
O16 O 0.2247(2) 0.1765(2) 0.94741(18) 0.0375(12) Uani 1 1 d .
O17 O 0.16802(19) 0.2763(2) 0.9507(2) 0.0397(12) Uani 1 1 d .
O18 O 0.1900(2) 0.2329(2) 0.8222(2) 0.0613(17) Uani 1 1 d .
O19 O 0.2668(2) 0.3296(2) 0.9400(2) 0.0562(16) Uani 1 1 d .
O20 O 0.2970(2) 0.2060(2) 0.8108(3) 0.0631(18) Uani 1 1 d .
O21 O 0.3231(2) 0.3166(2) 0.8015(2) 0.0453(13) Uani 1 1 d .
O22 O 0.3441(2) 0.4014(2) 0.8823(2) 0.0472(14) Uani 1 1 d .
O23 O 0.2189(2) 0.4283(2) 0.88628(18) 0.0407(12) Uani 1 1 d .
O24 O 0.2105(2) 0.3427(2) 0.8048(2) 0.0477(14) Uani 1 1 d .
O25 O 0.1149(2) 0.3550(2) 0.8776(2) 0.0468(13) Uani 1 1 d .
O26 O 0.08401(18) 0.2309(2) 0.87784(18) 0.0406(13) Uani 1 1 d .
O1W O 0.1134(4) 1.0000 1.0000 0.125(5) Uani 1 2 d S
O2W O 0.5000 0.1185(5) 1.0000 0.123(4) Uani 1 2 d S

loop_
_atom_site_aniso_label
_atom_site_aniso_U_11
_atom_site_aniso_U_22
_atom_site_aniso_U_33
_atom_site_aniso_U_23
_atom_site_aniso_U_13
_atom_site_aniso_U_12
V1 0.0222(5) 0.0210(5) 0.0185(5) 0.0008(4) -0.0004(4) 0.0006(5)
V2 0.0438(7) 0.0240(6) 0.0302(6) 0.0023(5) 0.0018(6) -0.0032(6)
V3 0.0203(6) 0.0436(8) 0.0317(7) 0.0041(6) -0.0008(5) 0.0044(6)
V4 0.0458(7) 0.0214(6) 0.0324(7) 0.0007(5) -0.0040(6) -0.0023(6)
V5 0.0414(7) 0.0359(7) 0.0346(7) 0.0016(6) -0.0030(6) 0.0117(6)
V6 0.0233(6) 0.0498(8) 0.0309(7) -0.0016(6) 0.0028(5) 0.0042(6)
V7 0.0292(6) 0.0450(8) 0.0339(7) 0.0014(6) 0.0037(5) -0.0134(6)
V8 0.0265(6) 0.0274(6) 0.0227(5) 0.0019(4) 0.0014(5) 0.0001(5)
V9 0.0410(7) 0.0275(7) 0.0318(7) 0.0024(5) 0.0020(6) 0.0088(6)
V10 0.0319(6) 0.0410(8) 0.0333(7) 0.0044(6) 0.0015(6) -0.0052(6)
Cu1 0.0220(4) 0.0219(4) 0.0243(4) 0.0005(3) -0.0014(3) 0.0003(4)
Cu2 0.0671(7) 0.0704(8) 0.0423(6) 0.0006(6) -0.0057(6) 0.0051(7)
Cu3 0.0708(8) 0.0732(9) 0.0462(7) -0.0063(6) -0.0012(6) -0.0050(7)
C1 0.028(4) 0.063(5) 0.023(4) -0.013(4) 0.009(3) -0.003(4)
C2 0.025(3) 0.055(5) 0.021(4) -0.003(3) -0.001(3) 0.000(3)
C3 0.024(4) 0.072(6) 0.039(4) -0.011(4) 0.007(3) 0.002(4)
C4 0.023(4) 0.101(8) 0.036(4) -0.010(5) 0.004(3) -0.006(4)
C5 0.061(6) 0.093(9) 0.090(8) -0.002(6) -0.053(6) -0.005(6)
C11 0.078(6) 0.033(4) 0.033(4) -0.003(3) 0.007(4) 0.009(5)
C12 0.048(4) 0.028(4) 0.032(4) -0.005(3) 0.012(3) -0.005(3)
C13 0.060(5) 0.015(4) 0.050(5) 0.004(3) 0.006(4) 0.000(3)
C14 0.121(8) 0.029(4) 0.059(5) -0.010(4) -0.018(7) 0.020(6)
C15 0.074(6) 0.057(6) 0.051(6) -0.018(4) 0.017(5) 0.003(5)
C17 0.095(7) 0.027(4) 0.044(5) -0.011(3) -0.004(5) -0.010(5)
C21 0.052(5) 0.048(6) 0.049(5) -0.015(4) -0.009(4) -0.003(4)
C22 0.038(5) 0.057(6) 0.091(8) -0.011(5) -0.012(5) -0.002(5)
C23 0.048(5) 0.083(8) 0.075(7) -0.040(6) -0.003(5) -0.008(5)
C24 0.091(8) 0.103(9) 0.054(6) 0.004(6) -0.016(6) 0.023(7)
C25 0.078(7) 0.120(10) 0.051(6) -0.002(6) -0.019(5) 0.020(7)
C26 0.049(5) 0.068(6) 0.058(6) 0.002(5) -0.004(5) 0.001(5)
C27 0.043(5) 0.191(14) 0.029(5) 0.008(6) 0.009(4) 0.021(7)
C28 0.050(6) 0.246(18) 0.047(7) 0.002(8) 0.000(5) 0.012(9)
C29 0.119(10) 0.155(14) 0.040(6) 0.009(7) 0.012(6) -0.003(10)
C30 0.242(18) 0.066(8) 0.066(8) -0.008(6) 0.061(10) -0.007(10)
C31 0.069(6) 0.073(7) 0.041(5) 0.002(5) -0.011(5) -0.018(5)
C32 0.137(10) 0.054(7) 0.048(6) -0.012(5) -0.012(6) -0.022(7)
C33 0.225(16) 0.060(8) 0.051(7) -0.018(6) -0.019(8) 0.007(10)
C34 0.27(2) 0.117(11) 0.036(7) 0.012(7) -0.014(9) -0.027(14)
C35 0.067(8) 0.53(4) 0.087(11) 0.130(18) -0.005(7) 0.012(16)
C36 0.052(5) 0.056(6) 0.056(6) -0.010(5) 0.008(5) 0.009(5)
C37 0.072(6) 0.042(6) 0.088(8) 0.011(5) 0.043(6) 0.014(5)
C38 0.077(7) 0.052(6) 0.095(9) -0.007(6) 0.043(7) 0.004(6)
C39 0.098(8) 0.116(10) 0.051(6) -0.030(6) -0.001(6) -0.050(8)
C40 0.117(9) 0.081(8) 0.058(7) -0.027(6) 0.005(6) -0.043(7)
N1 0.024(3) 0.043(4) 0.022(3) -0.005(3) -0.006(2) 0.004(3)
N2 0.013(3) 0.089(5) 0.029(3) -0.006(3) -0.009(2) 0.000(3)
N5 0.039(3) 0.031(3) 0.025(3) 0.002(2) 0.001(3) 0.001(3)
N6 0.084(5) 0.027(3) 0.025(3) -0.008(2) -0.001(4) -0.001(4)
N9 0.062(4) 0.060(5) 0.042(4) -0.008(4) -0.007(4) -0.006(4)
N10 0.065(5) 0.074(6) 0.042(4) -0.008(4) -0.005(4) 0.003(4)
N11 0.051(4) 0.069(5) 0.042(4) 0.007(4) 0.007(4) 0.021(4)
N12 0.064(5) 0.113(7) 0.034(4) -0.002(4) 0.005(4) 0.002(5)
N13 0.126(8) 0.063(6) 0.040(5) 0.000(4) -0.017(5) -0.002(6)
N14 0.067(5) 0.062(5) 0.044(4) -0.005(4) -0.010(4) -0.019(4)
N15 0.058(4) 0.062(5) 0.050(5) -0.005(4) 0.007(4) 0.003(4)
N16 0.064(5) 0.061(5) 0.047(4) -0.018(4) 0.018(4) -0.017(4)
O1 0.035(2) 0.041(3) 0.016(2) 0.0004(19) -0.0012(19) 0.000(3)
O2 0.048(3) 0.089(5) 0.042(3) 0.001(3) -0.008(3) 0.007(3)
O3 0.095(4) 0.023(3) 0.050(3) 0.006(2) 0.001(3) 0.000(3)
O4 0.081(4) 0.088(5) 0.050(4) -0.017(3) -0.003(3) 0.019(4)
O5 0.033(3) 0.082(5) 0.044(3) 0.004(3) 0.011(2) 0.010(3)
O6 0.075(4) 0.080(5) 0.032(3) -0.002(3) -0.016(3) 0.004(4)
O7 0.069(4) 0.046(3) 0.037(3) 0.007(3) -0.005(3) 0.020(3)
O8 0.048(3) 0.043(3) 0.023(2) -0.002(2) -0.005(2) 0.001(3)
O9 0.041(3) 0.088(5) 0.038(3) 0.003(3) 0.008(3) -0.028(3)
O10 0.087(4) 0.062(4) 0.036(3) -0.012(3) -0.001(3) -0.006(4)
O11 0.030(3) 0.057(4) 0.041(3) 0.007(3) -0.001(2) -0.008(3)
O12 0.037(3) 0.047(3) 0.044(3) -0.008(3) 0.001(2) 0.016(3)
O13 0.054(3) 0.031(3) 0.046(3) -0.007(2) 0.001(3) 0.006(3)
O14 0.040(3) 0.048(4) 0.067(4) -0.010(3) 0.020(3) 0.002(3)
O15 0.040(3) 0.038(3) 0.041(3) 0.000(2) -0.008(2) -0.009(2)
O16 0.045(3) 0.033(3) 0.035(3) -0.005(2) -0.006(2) -0.006(2)
O17 0.031(3) 0.039(3) 0.049(3) 0.004(2) -0.012(2) 0.008(2)
O18 0.052(3) 0.046(4) 0.086(5) 0.019(3) 0.031(3) -0.003(3)
O19 0.045(3) 0.037(3) 0.086(4) 0.029(3) 0.011(3) -0.004(3)
O20 0.050(3) 0.045(4) 0.094(5) 0.023(3) -0.019(3) 0.005(3)
O21 0.037(3) 0.053(4) 0.045(3) 0.000(3) -0.014(3) -0.013(3)
O22 0.055(3) 0.041(3) 0.046(3) 0.002(3) 0.004(3) -0.022(3)
O23 0.052(3) 0.034(3) 0.037(3) 0.004(2) -0.010(2) 0.010(3)
O24 0.050(3) 0.030(3) 0.063(4) -0.006(3) 0.017(3) 0.003(3)
O25 0.046(3) 0.039(3) 0.055(3) 0.011(3) 0.008(3) 0.008(3)
O26 0.025(2) 0.057(4) 0.039(3) -0.005(3) 0.002(2) -0.001(2)
O1W 0.050(6) 0.151(12) 0.173(12) 0.057(10) 0.000 0.000
O2W 0.113(9) 0.079(9) 0.177(12) 0.000 -0.032(10) 0.000

loop_
_atom_type_symbol
_atom_type_description
_atom_type_scat_dispersion_real
_atom_type_scat_dispersion_imag
_atom_type_scat_source
C C 0.0033 0.0016 'International Tables Vol C Tables 4.2.6.8 and 6.1.1.4'
H H 0.0000 0.0000 'International Tables Vol C Tables 4.2.6.8 and 6.1.1.4'
N N 0.0061 0.0033 'International Tables Vol C Tables 4.2.6.8 and 6.1.1.4'
O O 0.0106 0.0060 'International Tables Vol C Tables 4.2.6.8 and 6.1.1.4'
V V 0.3005 0.5294 'International Tables Vol C Tables 4.2.6.8 and 6.1.1.4'
Cu Cu 0.3201 1.2651 'International Tables Vol C Tables 4.2.6.8 and 6.1.1.4'

loop_
_geom_angle_atom_site_label_1
_geom_angle_atom_site_label_2
_geom_angle_atom_site_label_3
_geom_angle
_geom_angle_site_symmetry_1
_geom_angle_site_symmetry_3
O1 V1 O19 107.7(2) . .
O1 V1 O17 104.6(2) . .
O19 V1 O17 85.6(2) . .
O1 V1 O16 104.9(2) . .
O19 V1 O16 147.4(2) . .
O17 V1 O16 87.1(2) . .
O1 V1 O14 105.2(2) . .
O19 V1 O14 85.1(2) . .
O17 V1 O14 150.3(2) . .
O16 V1 O14 85.7(2) . .
O10 V2 O19 111.0(3) . .
O10 V2 O22 106.5(3) . .
O19 V2 O22 109.0(3) . .
O10 V2 O23 108.5(3) . .
O19 V2 O23 110.7(3) . .
O22 V2 O23 111.0(2) . .
O5 V3 O17 108.0(3) . .
O5 V3 O26 108.8(3) . .
O17 V3 O26 110.7(2) . .
O5 V3 O25 107.4(3) . .
O17 V3 O25 110.4(2) . .
O26 V3 O25 111.5(2) . .
O3 V4 O16 108.4(2) . .
O3 V4 O13 109.2(3) . .
O16 V4 O13 110.8(2) . .
O3 V4 O15 108.3(3) . .
O16 V4 O15 110.3(2) . .
O13 V4 O15 109.8(2) . .
O4 V5 O20 108.7(3) . .
O4 V5 O12 109.3(3) . .
O20 V5 O12 109.0(3) . .
O4 V5 O13 108.3(3) . .
O20 V5 O13 110.1(3) . .
O12 V5 O13 111.3(2) . .
O4 V5 V6 136.4(2) . .
O20 V5 V6 85.1(2) . .
O12 V5 V6 30.02(15) . .
O13 V5 V6 104.70(16) . .
O2 V6 O14 109.6(3) . .
O2 V6 O11 108.6(3) . .
O14 V6 O11 109.7(3) . .
O2 V6 O12 108.7(3) . .
O14 V6 O12 109.3(2) . .
O11 V6 O12 110.8(2) . .
O2 V6 V5 134.1(2) . .
O14 V6 V5 83.80(19) . .
O11 V6 V5 107.09(16) . .
O12 V6 V5 29.79(15) . .
O9 V7 O21 109.9(3) . .
O9 V7 O11 107.1(3) . .
O21 V7 O11 110.6(2) . .
O9 V7 O22 108.0(3) . .
O21 V7 O22 110.0(2) . .
O11 V7 O22 111.2(2) . .
O8 V8 O18 107.7(3) . .
O8 V8 O20 103.2(3) . .
O18 V8 O20 83.8(3) . .
O8 V8 O21 107.3(2) . .
O18 V8 O21 144.9(3) . .
O20 V8 O21 86.4(2) . .
O8 V8 O24 105.2(2) . .
O18 V8 O24 86.0(2) . .
O20 V8 O24 151.6(3) . .
O21 V8 O24 86.9(2) . .
O7 V9 O24 108.7(3) . .
O7 V9 O25 108.2(3) . .
O24 V9 O25 111.7(3) . .
O7 V9 O23 107.6(3) . .
O24 V9 O23 109.9(2) . .
O25 V9 O23 110.6(2) . .
O6 V10 O18 110.2(3) . .
O6 V10 O15 107.9(3) . .
O18 V10 O15 110.0(2) . .
O6 V10 O26 110.1(3) . .
O18 V10 O26 107.6(3) . .
O15 V10 O26 111.0(2) . .
N1 Cu1 N4 177.1(2) . 7_457
N1 Cu1 N8 89.1(2) . 8_547
N4 Cu1 N8 90.2(2) 7_457 8_547
N1 Cu1 N5 89.9(2) . .
N4 Cu1 N5 90.7(2) 7_457 .
N8 Cu1 N5 176.2(2) 8_547 .
N1 Cu1 O1 91.48(18) . .
N4 Cu1 O1 91.43(19) 7_457 .
N8 Cu1 O1 94.20(18) 8_547 .
N5 Cu1 O1 89.48(18) . .
N11 Cu2 N9 174.9(3) . .
N15 Cu3 N14 178.6(3) . .
N1 C1 N2 111.8(6) . .
N1 C1 H1 124.1 . .
N2 C1 H1 124.1 . .
C3 C2 N1 108.9(6) . .
C3 C2 H2 125.6 . .
N1 C2 H2 125.6 . .
C2 C3 N2 107.1(6) . .
C2 C3 H3 126.5 . .
N2 C3 H3 126.5 . .
N2 C4 C5 110.5(7) . .
N2 C4 H4A 109.5 . .
C5 C4 H4A 109.5 . .
N2 C4 H4B 109.5 . .
C5 C4 H4B 109.5 . .
H4A C4 H4B 108.1 . .
C4 C5 C6 114.5(8) . .
C4 C5 H5A 108.6 . .
C6 C5 H5A 108.6 . .
C4 C5 H5B 108.6 . .
C6 C5 H5B 108.6 . .
H5A C5 H5B 107.6 . .
C7 C6 C5 112.3(8) . .
C7 C6 H6A 109.1 . .
C5 C6 H6A 109.1 . .
C7 C6 H6B 109.1 . .
C5 C6 H6B 109.1 . .
H6A C6 H6B 107.9 . .
C6 C7 N3 111.3(8) . .
C6 C7 H7A 109.4 . .
N3 C7 H7A 109.4 . .
C6 C7 H7B 109.4 . .
N3 C7 H7B 109.4 . .
H7A C7 H7B 108.0 . .
N4 C8 N3 109.3(7) . .
N4 C8 H8 125.3 . .
N3 C8 H8 125.3 . .
C10 C9 N4 109.8(7) . .
C10 C9 H9 125.1 . .
N4 C9 H9 125.1 . .
C9 C10 N3 106.2(7) . .
C9 C10 H10 126.9 . .
N3 C10 H10 126.9 . .
N5 C11 N6 111.1(6) . .
N5 C11 H11 124.5 . .
N6 C11 H11 124.5 . .
C13 C12 N5 110.9(6) . .
C13 C12 H12 124.5 . .
N5 C12 H12 124.5 . .
C12 C13 N6 105.9(6) . .
C12 C13 H13 127.0 . .
N6 C13 H13 127.0 . .
N6 C14 C15 112.3(7) . .
N6 C14 H14A 109.1 . .
C15 C14 H14A 109.1 . .
N6 C14 H14B 109.1 . .
C15 C14 H14B 109.1 . .
H14A C14 H14B 107.9 . .
C14 C15 C16 111.3(7) . .
C14 C15 H15A 109.4 . .
C16 C15 H15A 109.4 . .
C14 C15 H15B 109.4 . .
C16 C15 H15B 109.4 . .
H15A C15 H15B 108.0 . .
C17 C16 C15 113.3(7) . .
C17 C16 H16A 108.9 . .
C15 C16 H16A 108.9 . .
C17 C16 H16B 108.9 . .
C15 C16 H16B 108.9 . .
H16A C16 H16B 107.7 . .
N7 C17 C16 111.7(7) . .
N7 C17 H17A 109.3 . .
C16 C17 H17A 109.3 . .
N7 C17 H17B 109.3 . .
C16 C17 H17B 109.3 . .
H17A C17 H17B 107.9 . .
N7 C18 N8 111.2(7) . .
N7 C18 H18 124.4 . .
N8 C18 H18 124.4 . .
C20 C19 N7 106.1(7) . .
C20 C19 H19 126.9 . .
N7 C19 H19 126.9 . .
C19 C20 N8 109.8(7) . .
C19 C20 H20 125.1 . .
N8 C20 H20 125.1 . .
N9 C21 N10 110.8(8) . .
N9 C21 H21 124.6 . .
N10 C21 H21 124.6 . .
C23 C22 N9 109.3(9) . .
C23 C22 H22 125.3 . .
N9 C22 H22 125.3 . .
C22 C23 N10 106.5(8) . .
C22 C23 H23 126.8 . .
N10 C23 H23 126.8 . .
C25 C24 N10 115.3(9) . .
C25 C24 H24A 108.5 . .
N10 C24 H24A 108.5 . .
C25 C24 H24B 108.5 . .
N10 C24 H24B 108.5 . .
H24A C24 H24B 107.5 . .
C24 C25 C25 115.3(10) . 4_657
C24 C25 H25A 108.4 . .
C25 C25 H25A 108.4 4_657 .
C24 C25 H25B 108.4 . .
C25 C25 H25B 108.4 4_657 .
H25A C25 H25B 107.5 . .
N12 C26 N11 115.3(8) . .
N12 C26 H26 122.4 . .
N11 C26 H26 122.4 . .
C28 C27 N11 109.2(8) . .
C28 C27 H27 125.4 . .
N11 C27 H27 125.4 . .
C27 C28 N12 104.2(9) . .
C27 C28 H28 127.9 . .
N12 C28 H28 127.9 . .
C30 C29 N12 113.4(10) . .
C30 C29 H29A 108.9 . .
N12 C29 H29A 108.9 . .
C30 C29 H29B 108.9 . .
N12 C29 H29B 108.9 . .
H29A C29 H29B 107.7 . .
C29 C30 C30 114.6(10) . 4_656
C29 C30 H30A 108.6 . .
C30 C30 H30A 108.6 4_656 .
C29 C30 H30B 108.6 . .
C30 C30 H30B 108.6 4_656 .
H30A C30 H30B 107.6 . .
N13 C31 N14 112.1(9) . .
N13 C31 H31 124.0 . .
N14 C31 H31 124.0 . .
N14 C32 C33 109.2(10) . .
N14 C32 H32 125.4 . .
C33 C32 H32 125.4 . .
C32 C33 N13 105.8(10) . .
C32 C33 H33 127.1 . .
N13 C33 H33 127.1 . .
C35 C34 N13 113.9(11) . .
C35 C34 H34A 108.8 . .
N13 C34 H34A 108.8 . .
C35 C34 H34B 108.8 . .
N13 C34 H34B 108.8 . .
H34A C34 H34B 107.7 . .
C34 C35 C35 109.4(15) . 3_566
C34 C35 H35A 109.8 . .
C35 C35 H35A 109.8 3_566 .
C34 C35 H35B 109.8 . .
C35 C35 H35B 109.8 3_566 .
H35A C35 H35B 108.2 . .
N15 C36 N16 109.4(7) . .
N15 C36 H36 125.3 . .
N16 C36 H36 125.3 . .
C38 C37 N15 109.9(10) . .
C38 C37 H37 125.0 . .
N15 C37 H37 125.0 . .
C37 C38 N16 105.6(9) . .
C37 C38 H38 127.2 . .
N16 C38 H38 127.2 . .
N16 C39 C40 114.5(8) . .
N16 C39 H39A 108.6 . .
C40 C39 H39A 108.6 . .
N16 C39 H39B 108.6 . .
C40 C39 H39B 108.6 . .
H39A C39 H39B 107.6 . .
C40 C40 C39 113.7(11) 3_567 .
C40 C40 H40A 108.8 3_567 .
C39 C40 H40A 108.8 . .
C40 C40 H40B 108.8 3_567 .
C39 C40 H40B 108.8 . .
H40A C40 H40B 107.7 . .
C1 N1 C2 105.5(5) . .
C1 N1 Cu1 126.7(4) . .
C2 N1 Cu1 127.7(4) . .
C1 N2 C3 106.6(5) . .
C1 N2 C4 126.0(6) . .
C3 N2 C4 127.3(6) . .
C8 N3 C10 107.5(7) . .
C8 N3 C7 123.2(7) . .
C10 N3 C7 129.2(7) . .
C8 N4 C9 107.1(6) . .
C8 N4 Cu1 123.1(5) . 7_557
C9 N4 Cu1 129.7(5) . 7_557
C11 N5 C12 104.7(6) . .
C11 N5 Cu1 127.2(5) . .
C12 N5 Cu1 128.1(4) . .
C11 N6 C13 107.2(6) . .
C11 N6 C14 125.7(6) . .
C13 N6 C14 127.0(6) . .
C18 N7 C19 107.9(7) . .
C18 N7 C17 123.7(6) . .
C19 N7 C17 128.2(7) . .
C18 N8 C20 105.0(6) . .
C18 N8 Cu1 124.9(5) . 8_557
C20 N8 Cu1 129.9(5) . 8_557
C21 N9 C22 107.1(8) . .
C21 N9 Cu2 122.2(6) . .
C22 N9 Cu2 130.7(7) . .
C21 N10 C23 106.3(8) . .
C21 N10 C24 126.2(9) . .
C23 N10 C24 127.6(8) . .
C26 N11 C27 105.0(7) . .
C26 N11 Cu2 129.7(6) . .
C27 N11 Cu2 125.2(5) . .
C26 N12 C28 106.3(8) . .
C26 N12 C29 128.6(9) . .
C28 N12 C29 125.1(9) . .
C31 N13 C33 107.0(8) . .
C31 N13 C34 125.5(10) . .
C33 N13 C34 127.4(9) . .
C31 N14 C32 105.9(8) . .
C31 N14 Cu3 127.8(7) . .
C32 N14 Cu3 126.1(6) . .
C36 N15 C37 106.8(8) . .
C36 N15 Cu3 121.9(6) . .
C37 N15 Cu3 131.2(7) . .
C36 N16 C38 108.2(8) . .
C36 N16 C39 123.3(8) . .
C38 N16 C39 128.4(8) . .
V1 O1 Cu1 172.3(3) . .
V6 O11 V7 138.9(3) . .
V5 O12 V6 120.2(3) . .
V4 O13 V5 135.7(3) . .
V6 O14 V1 169.5(4) . .
V10 O15 V4 125.9(3) . .
V4 O16 V1 158.1(3) . .
V3 O17 V1 161.4(3) . .
V10 O18 V8 164.7(4) . .
V2 O19 V1 174.5(4) . .
V5 O20 V8 174.9(4) . .
V7 O21 V8 153.5(3) . .
V2 O22 V7 128.5(3) . .
V9 O23 V2 126.4(3) . .
V9 O24 V8 157.7(3) . .
V9 O25 V3 137.4(3) . .
V3 O26 V10 123.7(2) . .

loop_
_geom_bond_atom_site_label_1
_geom_bond_atom_site_label_2
_geom_bond_distance
_geom_bond_site_symmetry_2
V1 O1 1.593(4) .
V1 O19 1.908(5) .
V1 O17 1.928(4) .
V1 O16 1.930(5) .
V1 O14 1.931(5) .
V2 O10 1.598(5) .
V2 O19 1.691(5) .
V2 O22 1.785(5) .
V2 O23 1.800(5) .
V3 O5 1.608(5) .
V3 O17 1.683(5) .
V3 O26 1.791(5) .
V3 O25 1.794(5) .
V4 O3 1.619(5) .
V4 O16 1.671(5) .
V4 O13 1.782(5) .
V4 O15 1.790(5) .
V5 O4 1.595(6) .
V5 O20 1.665(5) .
V5 O12 1.786(5) .
V5 O13 1.802(5) .
V5 V6 3.1076(18) .
V6 O2 1.613(5) .
V6 O14 1.661(5) .
V6 O11 1.782(5) .
V6 O12 1.799(5) .
V7 O9 1.615(5) .
V7 O21 1.686(5) .
V7 O11 1.784(5) .
V7 O22 1.802(5) .
V8 O8 1.596(4) .
V8 O18 1.909(5) .
V8 O20 1.926(5) .
V8 O21 1.938(5) .
V8 O24 1.941(5) .
V9 O7 1.612(5) .
V9 O24 1.678(5) .
V9 O25 1.787(5) .
V9 O23 1.797(5) .
V10 O6 1.613(5) .
V10 O18 1.682(5) .
V10 O15 1.788(5) .
V10 O26 1.803(5) .
Cu1 N1 1.988(5) .
Cu1 N4 1.989(5) 7_457
Cu1 N8 1.990(6) 8_547
Cu1 N5 1.992(5) .
Cu1 O1 2.331(4) .
Cu2 N11 1.861(7) .
Cu2 N9 1.889(7) .
Cu3 N15 1.866(7) .
Cu3 N14 1.876(7) .
C1 N1 1.328(8) .
C1 N2 1.337(8) .
C1 H1 0.9300 .
C2 C3 1.355(9) .
C2 N1 1.386(8) .
C2 H2 0.9300 .
C3 N2 1.381(9) .
C3 H3 0.9300 .
C4 N2 1.448(8) .
C4 C5 1.506(13) .
C4 H4A 0.9700 .
C4 H4B 0.9700 .
C5 C6 1.555(12) .
C5 H5A 0.9700 .
C5 H5B 0.9700 .
C6 C7 1.444(12) .
C6 H6A 0.9700 .
C6 H6B 0.9700 .
C7 N3 1.482(10) .
C7 H7A 0.9700 .
C7 H7B 0.9700 .
C8 N4 1.316(9) .
C8 N3 1.363(10) .
C8 H8 0.9300 .
C9 C10 1.340(10) .
C9 N4 1.364(8) .
C9 H9 0.9300 .
C10 N3 1.372(10) .
C10 H10 0.9300 .
C11 N5 1.332(8) .
C11 N6 1.352(9) .
C11 H11 0.9300 .
C12 C13 1.355(9) .
C12 N5 1.356(8) .
C12 H12 0.9300 .
C13 N6 1.356(9) .
C13 H13 0.9300 .
C14 N6 1.454(9) .
C14 C15 1.489(11) .
C14 H14A 0.9700 .
C14 H14B 0.9700 .
C15 C16 1.545(12) .
C15 H15A 0.9700 .
C15 H15B 0.9700 .
C16 C17 1.509(12) .
C16 H16A 0.9700 .
C16 H16B 0.9700 .
C17 N7 1.490(9) .
C17 H17A 0.9700 .
C17 H17B 0.9700 .
C18 N7 1.323(9) .
C18 N8 1.334(9) .
C18 H18 0.9300 .
C19 C20 1.346(11) .
C19 N7 1.370(9) .
C19 H19 0.9300 .
C20 N8 1.376(9) .
C20 H20 0.9300 .
C21 N9 1.282(10) .
C21 N10 1.343(10) .
C21 H21 0.9300 .
C22 C23 1.323(13) .
C22 N9 1.357(11) .
C22 H22 0.9300 .
C23 N10 1.372(12) .
C23 H23 0.9300 .
C24 C25 1.477(13) .
C24 N10 1.495(12) .
C24 H24A 0.9700 .
C24 H24B 0.9700 .
C25 C25 1.508(17) 4_657
C25 H25A 0.9700 .
C25 H25B 0.9700 .
C26 N12 1.293(10) .
C26 N11 1.301(10) .
C26 H26 0.9300 .
C27 C28 1.381(12) .
C27 N11 1.388(11) .
C27 H27 0.9300 .
C28 N12 1.431(12) .
C28 H28 0.9300 .
C29 C30 1.413(15) .
C29 N12 1.469(10) .
C29 H29A 0.9700 .
C29 H29B 0.9700 .
C30 C30 1.542(18) 4_656
C30 H30A 0.9700 .
C30 H30B 0.9700 .
C31 N13 1.295(11) .
C31 N14 1.309(10) .
C31 H31 0.9300 .
C32 N14 1.337(12) .
C32 C33 1.348(13) .
C32 H32 0.9300 .
C33 N13 1.364(13) .
C33 H33 0.9300 .
C34 C35 1.464(19) .
C34 N13 1.495(12) .
C34 H34A 0.9700 .
C34 H34B 0.9700 .
C35 C35 1.51(2) 3_566
C35 H35A 0.9700 .
C35 H35B 0.9700 .
C36 N15 1.321(10) .
C36 N16 1.351(10) .
C36 H36 0.9300 .
C37 C38 1.331(14) .
C37 N15 1.389(10) .
C37 H37 0.9300 .
C38 N16 1.395(12) .
C38 H38 0.9300 .
C39 N16 1.483(11) .
C39 C40 1.512(14) .
C39 H39A 0.9700 .
C39 H39B 0.9700 .
C40 C40 1.478(18) 3_567
C40 H40A 0.9700 .
C40 H40B 0.9700 .
N4 Cu1 1.989(5) 7_557
N8 Cu1 1.990(5) 8_557

loop_
_geom_torsion_atom_site_label_1
_geom_torsion_atom_site_label_2
_geom_torsion_atom_site_label_3
_geom_torsion_atom_site_label_4
_geom_torsion
_geom_torsion_site_symmetry_1
_geom_torsion_site_symmetry_4
O4 V5 V6 O2 -68.6(5) . .
O20 V5 V6 O2 179.2(4) . .
O12 V5 V6 O2 -37.6(5) . .
O13 V5 V6 O2 69.6(3) . .
O4 V5 V6 O14 179.9(4) . .
O20 V5 V6 O14 67.7(3) . .
O12 V5 V6 O14 -149.0(4) . .
O13 V5 V6 O14 -41.8(3) . .
O4 V5 V6 O11 71.1(4) . .
O20 V5 V6 O11 -41.1(3) . .
O12 V5 V6 O11 102.2(4) . .
O13 V5 V6 O11 -150.6(2) . .
O4 V5 V6 O12 -31.0(5) . .
O20 V5 V6 O12 -143.2(4) . .
O13 V5 V6 O12 107.2(4) . .
N1 C2 C3 N2 0.0(10) . .
N2 C4 C5 C6 177.5(7) . .
C4 C5 C6 C7 60.3(11) . .
C5 C6 C7 N3 171.0(8) . .
N4 C9 C10 N3 -2.7(9) . .
N5 C12 C13 N6 -3.1(9) . .
N6 C14 C15 C16 171.3(8) . .
C14 C15 C16 C17 60.7(11) . .
C15 C16 C17 N7 175.4(7) . .
N7 C19 C20 N8 0.3(9) . .
N9 C22 C23 N10 0.1(10) . .
N10 C24 C25 C25 48.1(11) . 4_657
N11 C27 C28 N12 -0.9(16) . .
N12 C29 C30 C30 179.5(15) . 4_656
N14 C32 C33 N13 -0.3(16) . .
N13 C34 C35 C35 -174.2(16) . 3_566
N15 C37 C38 N16 -1.1(11) . .
N16 C39 C40 C40 53.6(10) . 3_567
N2 C1 N1 C2 -3.6(9) . .
N2 C1 N1 Cu1 176.2(5) . .
C3 C2 N1 C1 2.1(9) . .
C3 C2 N1 Cu1 -177.7(6) . .
N8 Cu1 N1 C1 -112.2(6) 8_547 .
N5 Cu1 N1 C1 64.1(6) . .
O1 Cu1 N1 C1 153.6(6) . .
N8 Cu1 N1 C2 67.6(6) 8_547 .
N5 Cu1 N1 C2 -116.1(6) . .
O1 Cu1 N1 C2 -26.6(6) . .
N1 C1 N2 C3 3.7(10) . .
N1 C1 N2 C4 -178.6(8) . .
C2 C3 N2 C1 -2.2(10) . .
C2 C3 N2 C4 -179.9(8) . .
C5 C4 N2 C1 89.5(10) . .
C5 C4 N2 C3 -93.2(10) . .
N4 C8 N3 C10 0.5(10) . .
N4 C8 N3 C7 -176.0(7) . .
C9 C10 N3 C8 1.3(10) . .
C9 C10 N3 C7 177.6(8) . .
C6 C7 N3 C8 67.3(11) . .
C6 C7 N3 C10 -108.5(10) . .
N3 C8 N4 C9 -2.2(9) . .
N3 C8 N4 Cu1 174.8(5) . 7_557
C10 C9 N4 C8 3.0(9) . .
C10 C9 N4 Cu1 -173.7(5) . 7_557
N6 C11 N5 C12 -2.6(9) . .
N6 C11 N5 Cu1 176.8(5) . .
C13 C12 N5 C11 3.5(9) . .
C13 C12 N5 Cu1 -175.9(5) . .
N1 Cu1 N5 C11 -101.9(7) . .
N4 Cu1 N5 C11 75.2(7) 7_457 .
O1 Cu1 N5 C11 166.6(7) . .
N1 Cu1 N5 C12 77.3(6) . .
N4 Cu1 N5 C12 -105.6(6) 7_457 .
O1 Cu1 N5 C12 -14.2(6) . .
N5 C11 N6 C13 0.8(10) . .
N5 C11 N6 C14 -176.0(8) . .
C12 C13 N6 C11 1.4(9) . .
C12 C13 N6 C14 178.1(8) . .
C15 C14 N6 C11 60.2(13) . .
C15 C14 N6 C13 -116.0(9) . .
N8 C18 N7 C19 -0.7(9) . .
N8 C18 N7 C17 -175.5(7) . .
C20 C19 N7 C18 0.2(9) . .
C20 C19 N7 C17 174.7(8) . .
C16 C17 N7 C18 91.3(10) . .
C16 C17 N7 C19 -82.4(10) . .
N7 C18 N8 C20 0.9(8) . .
N7 C18 N8 Cu1 176.7(5) . 8_557
C19 C20 N8 C18 -0.7(8) . .
C19 C20 N8 Cu1 -176.2(5) . 8_557
N10 C21 N9 C22 0.6(10) . .
N10 C21 N9 Cu2 -178.4(5) . .
C23 C22 N9 C21 -0.4(10) . .
C23 C22 N9 Cu2 178.4(6) . .
N9 C21 N10 C23 -0.5(10) . .
N9 C21 N10 C24 178.0(8) . .
C22 C23 N10 C21 0.2(10) . .
C22 C23 N10 C24 -178.2(8) . .
C25 C24 N10 C21 -94.6(12) . .
C25 C24 N10 C23 83.6(13) . .
N12 C26 N11 C27 -0.3(12) . .
N12 C26 N11 Cu2 177.3(7) . .
C28 C27 N11 C26 0.8(14) . .
C28 C27 N11 Cu2 -176.9(9) . .
N11 C26 N12 C28 -0.3(13) . .
N11 C26 N12 C29 177.9(10) . .
C27 C28 N12 C26 0.7(15) . .
C27 C28 N12 C29 -177.5(11) . .
C30 C29 N12 C26 130.5(13) . .
C30 C29 N12 C28 -51.7(18) . .
N14 C31 N13 C33 -0.4(13) . .
N14 C31 N13 C34 -179.7(10) . .
C32 C33 N13 C31 0.4(15) . .
C32 C33 N13 C34 179.6(11) . .
C35 C34 N13 C31 135.3(14) . .
C35 C34 N13 C33 -44(2) . .
N13 C31 N14 C32 0.3(11) . .
N13 C31 N14 Cu3 174.8(7) . .
C33 C32 N14 C31 0.0(13) . .
C33 C32 N14 Cu3 -174.6(8) . .
N16 C36 N15 C37 -0.2(10) . .
N16 C36 N15 Cu3 179.1(6) . .
C38 C37 N15 C36 0.8(11) . .
C38 C37 N15 Cu3 -178.4(7) . .
N15 C36 N16 C38 -0.4(10) . .
N15 C36 N16 C39 176.9(8) . .
C37 C38 N16 C36 0.9(10) . .
C37 C38 N16 C39 -176.2(9) . .
C40 C39 N16 C36 -98.0(11) . .
C40 C39 N16 C38 78.7(13) . .
O2 V6 O11 V7 -154.5(4) . .
O14 V6 O11 V7 -34.6(5) . .
O12 V6 O11 V7 86.1(5) . .
V5 V6 O11 V7 54.8(5) . .
O9 V7 O11 V6 -156.3(4) . .
O21 V7 O11 V6 -36.5(5) . .
O22 V7 O11 V6 85.9(5) . .
O4 V5 O12 V6 157.9(4) . .
O20 V5 O12 V6 39.1(4) . .
O13 V5 O12 V6 -82.5(4) . .
O2 V6 O12 V5 152.4(3) . .
O14 V6 O12 V5 32.8(4) . .
O11 V6 O12 V5 -88.2(3) . .
O3 V4 O13 V5 -162.5(4) . .
O16 V4 O13 V5 -43.2(5) . .
O15 V4 O13 V5 78.9(4) . .
O4 V5 O13 V4 -143.7(4) . .
O20 V5 O13 V4 -24.9(5) . .
O12 V5 O13 V4 96.1(4) . .
V6 V5 O13 V4 65.3(4) . .
O2 V6 O14 V1 112(2) . .
O11 V6 O14 V1 -7(2) . .
O12 V6 O14 V1 -129.1(19) . .
V5 V6 O14 V1 -113(2) . .
O1 V1 O14 V6 -109(2) . .
O19 V1 O14 V6 -2(2) . .
O17 V1 O14 V6 70(2) . .
O16 V1 O14 V6 147(2) . .
O6 V10 O15 V4 151.6(4) . .
O18 V10 O15 V4 31.4(4) . .
O26 V10 O15 V4 -87.6(4) . .
O3 V4 O15 V10 153.8(3) . .
O16 V4 O15 V10 35.3(4) . .
O13 V4 O15 V10 -87.1(4) . .
O3 V4 O16 V1 162.8(8) . .
O13 V4 O16 V1 43.0(9) . .
O15 V4 O16 V1 -78.8(9) . .
O1 V1 O16 V4 -158.5(8) . .
O19 V1 O16 V4 20.0(11) . .
O17 V1 O16 V4 97.2(8) . .
O14 V1 O16 V4 -54.0(8) . .
O5 V3 O17 V1 175.3(9) . .
O26 V3 O17 V1 56.3(10) . .
O25 V3 O17 V1 -67.6(10) . .
O1 V1 O17 V3 -176.4(10) . .
O19 V1 O17 V3 76.4(10) . .
O16 V1 O17 V3 -71.8(10) . .
O14 V1 O17 V3 4.4(13) . .
O6 V10 O18 V8 -18.3(15) . .
O15 V10 O18 V8 100.5(14) . .
O26 V10 O18 V8 -138.4(13) . .
O8 V8 O18 V10 11.2(14) . .
O20 V8 O18 V10 -90.7(14) . .
O21 V8 O18 V10 -165.3(12) . .
O24 V8 O18 V10 115.9(14) . .
O9 V7 O21 V8 174.1(7) . .
O11 V7 O21 V8 56.0(8) . .
O22 V7 O21 V8 -67.2(8) . .
O8 V8 O21 V7 -171.1(7) . .
O18 V8 O21 V7 5.4(10) . .
O20 V8 O21 V7 -68.4(8) . .
O24 V8 O21 V7 83.9(8) . .
O10 V2 O22 V7 146.4(4) . .
O19 V2 O22 V7 26.6(5) . .
O23 V2 O22 V7 -95.6(4) . .
O9 V7 O22 V2 168.2(4) . .
O21 V7 O22 V2 48.3(4) . .
O11 V7 O22 V2 -74.6(4) . .
O7 V9 O23 V2 -156.5(3) . .
O24 V9 O23 V2 -38.3(4) . .
O25 V9 O23 V2 85.5(4) . .
O10 V2 O23 V9 -156.4(3) . .
O19 V2 O23 V9 -34.4(4) . .
O22 V2 O23 V9 86.8(4) . .
O7 V9 O24 V8 -165.0(8) . .
O25 V9 O24 V8 -45.7(9) . .
O23 V9 O24 V8 77.5(9) . .
O8 V8 O24 V9 153.6(8) . .
O18 V8 O24 V9 46.3(9) . .
O20 V8 O24 V9 -22.6(11) . .
O21 V8 O24 V9 -99.3(9) . .
O7 V9 O25 V3 164.3(5) . .
O24 V9 O25 V3 44.8(6) . .
O23 V9 O25 V3 -78.0(5) . .
O5 V3 O25 V9 149.7(5) . .
O17 V3 O25 V9 32.2(6) . .
O26 V3 O25 V9 -91.3(5) . .
O5 V3 O26 V10 -165.2(3) . .
O17 V3 O26 V10 -46.7(4) . .
O25 V3 O26 V10 76.6(4) . .
O6 V10 O26 V3 -140.4(3) . .
O18 V10 O26 V3 -20.3(4) . .
O15 V10 O26 V3 100.1(3) . .
